data_7716064
loop_
_publ_author_name
'Subintoro, Primadi J.'
'Carter, Korey P.'

_publ_section_title
;
 Structural and vibrational properties of lanthanide Lindqvist
 polyoxometalate complexes.
;
_journal_issue 22
_journal_name_full 'Dalton transactions (Cambridge, England : 2003)'
_journal_page_first 9526
_journal_page_last 9539
_journal_paper_doi 10.1039/d4dt00786g
_journal_volume 53
_journal_year 2024
_chemical_formula_moiety 'Er Na9 O68.5 W10, 3.5(O)'
_chemical_formula_sum 'Er Na9 O72 W10'
_chemical_formula_weight 3364.67
_space_group_crystal_system triclinic
_space_group_IT_number 2
_space_group_name_Hall '-P 1'
_space_group_name_H-M_alt 'P -1'
_atom_sites_solution_primary direct
_audit_creation_date 2023-12-20
_audit_creation_method
;FinalCif V134 by Daniel Kratzert, Freiburg 2024, 
https://dkratzert.de/finalcif.html
;
_audit_update_record
;
2024-02-29 deposited with the CCDC.	2024-05-06 downloaded from the CCDC.
;
_cell_angle_alpha 82.805(3)
_cell_angle_beta 74.496(3)
_cell_angle_gamma 88.750(3)
_cell_formula_units_Z 2
_cell_length_a 12.7343(9)
_cell_length_b 13.0518(8)
_cell_length_c 20.4813(15)
_cell_measurement_reflns_used 9025
_cell_measurement_temperature 100.00
_cell_measurement_theta_max 36.374
_cell_measurement_theta_min 2.289
_cell_volume 3254.2(4)
_computing_cell_refinement 'SAINT V8.40B (?, 2016)'
_computing_data_reduction 'SAINT V8.40B (?, 2016)'
_computing_molecular_graphics 'Olex2 1.5 (Dolomanov et al., 2009)'
_computing_publication_material 'Olex2 1.5 (Dolomanov et al., 2009)'
_computing_structure_refinement 'SHELXL 2016/4 (Sheldrick, 2015)'
_computing_structure_solution 'SHELXT 2018/2 (Sheldrick, 2018)'
_diffrn_ambient_temperature 100.00
_diffrn_measured_fraction_theta_full 0.999
_diffrn_measured_fraction_theta_max 0.992
_diffrn_measurement_device_type 'Bruker D8 Venture Duo'
_diffrn_radiation_type MoK\a
_diffrn_radiation_wavelength 0.71073
_diffrn_reflns_av_R_equivalents 0.0967
_diffrn_reflns_av_unetI/netI 0.0517
_diffrn_reflns_Laue_measured_fraction_full 0.999
_diffrn_reflns_Laue_measured_fraction_max 0.992
_diffrn_reflns_limit_h_max 21
_diffrn_reflns_limit_h_min -21
_diffrn_reflns_limit_k_max 21
_diffrn_reflns_limit_k_min -21
_diffrn_reflns_limit_l_max 34
_diffrn_reflns_limit_l_min -34
_diffrn_reflns_number 294459
_diffrn_reflns_point_group_measured_fraction_full 0.999
_diffrn_reflns_point_group_measured_fraction_max 0.992
_diffrn_reflns_theta_full 25.242
_diffrn_reflns_theta_max 36.507
_diffrn_reflns_theta_min 2.181
_exptl_absorpt_coefficient_mu 19.058
_exptl_absorpt_correction_T_max 0.2741
_exptl_absorpt_correction_T_min 0.1088
_exptl_absorpt_correction_type multi-scan
_exptl_absorpt_process_details
;
SADABS-2016/2 (Bruker,2016/2) was used for absorption correction.
wR2(int) was 0.1369 before and 0.0814 after correction.
The Ratio of minimum to maximum transmission is 0.3969.
The \l/2 correction factor is Not present.
;
_exptl_crystal_colour 'clear light pink'
_exptl_crystal_colour_lustre clear
_exptl_crystal_colour_modifier light
_exptl_crystal_colour_primary pink
_exptl_crystal_density_diffrn 3.434
_exptl_crystal_description trapezoid
_exptl_crystal_F_000 2966
_exptl_crystal_preparation
'Sodium Tungstate in aqueous media is acidified with Nitric acid followed by addition of Erbium Nitrate solution'
_exptl_crystal_recrystallization_method 'Slow evaporation from water'
_exptl_crystal_size_max 0.2
_exptl_crystal_size_mid 0.2
_exptl_crystal_size_min 0.08
_refine_diff_density_max 10.232
_refine_diff_density_min -4.664
_refine_diff_density_rms 0.720
_refine_ls_extinction_coef 0.00104(3)
_refine_ls_extinction_expression Fc^*^=kFc[1+0.001xFc^2^\l^3^/sin(2\q)]^-1/4^
_refine_ls_extinction_method 'SHELXL-2016/4 (Sheldrick 2016)'
_refine_ls_goodness_of_fit_ref 1.230
_refine_ls_hydrogen_treatment undef
_refine_ls_matrix_type full
_refine_ls_number_parameters 827
_refine_ls_number_reflns 31712
_refine_ls_number_restraints 36
_refine_ls_restrained_S_all 1.229
_refine_ls_R_factor_all 0.0862
_refine_ls_R_factor_gt 0.0758
_refine_ls_shift/su_max 0.001
_refine_ls_shift/su_mean 0.000
_refine_ls_structure_factor_coef Fsqd
_refine_ls_weighting_details 'w=1/[\s^2^(Fo^2^)+(0.0174P)^2^+303.6071P] where P=(Fo^2^+2Fc^2^)/3'
_refine_ls_weighting_scheme calc
_refine_ls_wR_factor_gt 0.1552
_refine_ls_wR_factor_ref 0.1600
_reflns_Friedel_coverage 0.000
_reflns_number_gt 27729
_reflns_number_total 31712
_reflns_threshold_expression 'I > 2\s(I)'
_cod_data_source_file d4dt00786g2.cif
_cod_data_source_block Complex_11
_cod_depositor_comments 'Adding full bibliography for 7716058--7716071.cif.'
_cod_database_code 7716064
_olex2_exptl_crystal_mounting_method 'Mitegen Mount'
_olex2_refinement_description
;
1. Uiso/Uaniso restraints and constraints
Uanis(O13) \\sim Ueq, Uanis(O24) \\sim Ueq: with sigma of 0.0001 and sigma for
terminal atoms of 0.02
Uanis(O12) \\sim Ueq, Uanis(O28) \\sim Ueq: with sigma of 0.001 and sigma for
terminal atoms of 0.02
Uanis(O6) \\sim Ueq, Uanis(O20) \\sim Ueq: with sigma of 0.01 and sigma for
terminal atoms of 0.02
2. Others
 Fixed Sof: Na1(0.75) Na10(0.666667) Na9(0.333333) Na11(0.25) O71(0.5) O72(0.5)
;
_olex2_submission_special_instructions 'No special instructions were received'
_shelx_shelxl_version_number 2016/4
_shelx_space_group_comment
;
The symmetry employed for this shelxl refinement is uniquely defined
by the following loop, which should always be used as a source of
symmetry information in preference to the above space-group names.
They are only intended as comments.
;

loop_
_space_group_symop_operation_xyz
'x, y, z'
'-x, -y, -z'

loop_
_atom_site_label
_atom_site_type_symbol
_atom_site_fract_x
_atom_site_fract_y
_atom_site_fract_z
_atom_site_U_iso_or_equiv
_atom_site_adp_type
_atom_site_occupancy
_atom_site_site_symmetry_order
_atom_site_calc_flag
_atom_site_refinement_flags_posn
_atom_site_refinement_flags_adp
_atom_site_refinement_flags_occupancy
_atom_site_disorder_assembly
_atom_site_disorder_group
W3 W 0.67717(3) 0.43222(3) 0.74967(2) 0.00756(7) Uani 1 1 d . . . . .
W2 W 0.83649(3) 0.56996(3) 0.80722(2) 0.00738(7) Uani 1 1 d . . . . .
W5 W 0.94266(3) 0.44304(3) 0.67264(2) 0.00817(7) Uani 1 1 d . . . . .
W1 W 0.92386(3) 0.69796(3) 0.65646(2) 0.00686(7) Uani 1 1 d . . . . .
W9 W 0.33346(3) 0.77685(3) 0.72996(2) 0.00679(7) Uani 1 1 d . . . . .
W4 W 0.76302(3) 0.56073(3) 0.59722(2) 0.00728(7) Uani 1 1 d . . . . .
W7 W 0.55028(3) 0.96524(3) 0.81957(2) 0.00755(7) Uani 1 1 d . . . . .
W8 W 0.50718(4) 0.96815(3) 0.66998(2) 0.00758(7) Uani 1 1 d . . . . .
W10 W 0.29745(4) 0.99133(3) 0.80582(2) 0.00845(8) Uani 1 1 d . . . . .
W6 W 0.37717(4) 0.77292(3) 0.88065(2) 0.00772(7) Uani 1 1 d . . . . .
Er0B Er 0.62354(4) 0.71843(4) 0.73708(2) 0.00665(8) Uani 1 1 d . . . . .
Na3 Na 0.6868(4) 0.6012(4) 0.2691(3) 0.0141(10) Uani 1 1 d . . . . .
Na7 Na 0.9405(4) 1.0477(4) 0.7070(3) 0.0118(9) Uani 1 1 d . . . . .
Na1 Na 0.5650(5) 0.6026(5) 0.0091(3) 0.0063(10) Uani 0.75 1 d . . P . .
Na4 Na 0.6343(4) 0.5097(4) 0.4419(3) 0.0114(9) Uani 1 1 d . . . . .
Na6 Na 1.1802(4) 1.0464(4) 0.5619(3) 0.0133(9) Uani 1 1 d . . . . .
Na10 Na 0.9682(5) 0.7065(5) 0.9365(3) 0.0026(10) Uiso 0.6667 1 d . . P A 2
Na2 Na 0.7460(5) 0.6354(5) 0.0880(3) 0.0171(10) Uani 1 1 d . . . . .
Na5 Na 0.7961(5) 0.2177(4) 0.4896(3) 0.0147(10) Uani 1 1 d . . . . .
O16 O 0.8179(7) 0.3575(6) 0.7180(5) 0.0102(14) Uani 1 1 d . . . . .
O30 O 0.5766(7) 1.0353(7) 0.7270(4) 0.0101(14) Uani 1 1 d . . . . .
O12 O 0.7360(7) 0.4539(7) 0.8270(5) 0.0117(14) Uani 1 1 d . U . . .
Na8 Na 0.8005(5) 1.0695(5) 0.8791(3) 0.0168(10) Uani 1 1 d . . . . .
O15 O 0.9461(7) 0.4673(6) 0.7643(5) 0.0102(14) Uani 1 1 d . . . . .
O34 O 0.2324(7) 0.8926(6) 0.7647(5) 0.0091(14) Uani 1 1 d . . . . .
O28 O 0.3976(7) 0.8801(6) 0.6534(4) 0.0084(13) Uani 1 1 d . U . . .
O19 O 0.6428(7) 0.8650(6) 0.7913(4) 0.0092(13) Uani 1 1 d . . . . .
O6 O 0.6767(7) 0.4454(7) 0.6539(5) 0.0108(14) Uani 1 1 d . U . . .
O14 O 1.0175(6) 0.5711(7) 0.6415(4) 0.0077(13) Uani 1 1 d . . . . .
O1 O 0.5869(6) 0.5397(6) 0.7648(5) 0.0088(13) Uani 1 1 d . . . . .
O3 O 0.8043(7) 0.7734(6) 0.6829(4) 0.0072(12) Uani 1 1 d . . . . .
O21 O 0.4528(6) 0.6984(6) 0.7140(4) 0.0072(12) Uani 1 1 d . . . . .
O2 O 0.7265(7) 0.6598(6) 0.8138(4) 0.0083(13) Uani 1 1 d . . . . .
O20 O 0.4922(7) 0.6981(6) 0.8437(4) 0.0085(13) Uani 1 1 d . U . . .
O17 O 0.8865(7) 0.4602(7) 0.5956(5) 0.0101(14) Uani 1 1 d . . . . .
O32 O 0.4096(7) 1.0441(7) 0.8367(5) 0.0126(15) Uani 1 1 d . . . . .
O4 O 0.6649(7) 0.6527(6) 0.6322(4) 0.0072(12) Uani 1 1 d . . . . .
O26 O 0.2931(7) 0.7198(7) 0.8274(5) 0.0132(16) Uani 1 1 d . . . . .
O8 O 0.8812(7) 0.6640(7) 0.5762(5) 0.0112(14) Uani 1 1 d . . . . .
O9 O 0.6375(7) 0.5100(7) 0.1804(5) 0.0118(15) Uani 1 1 d . . . . .
O62 O 0.4533(8) 0.4781(7) 0.0823(5) 0.0145(16) Uani 1 1 d . . . . .
O22 O 0.6043(7) 0.8664(6) 0.6614(4) 0.0093(13) Uani 1 1 d . . . . .
O70 O 1.0280(7) 1.1572(8) 0.6042(5) 0.0134(16) Uani 1 1 d . . . . .
O24 O 0.4699(7) 0.8734(7) 0.9018(5) 0.0125(13) Uani 1 1 d . U . . .
O41 O 0.7948(9) 0.7088(7) 0.1745(5) 0.0164(18) Uani 1 1 d . . . . .
O39 O 1.0277(7) 0.7887(7) 0.6184(4) 0.0109(14) Uani 1 1 d . . . . .
O46 O 1.1058(7) 0.9501(7) 0.6695(4) 0.0106(14) Uani 1 1 d . . . . .
O55 O 0.8174(8) 0.9891(8) 0.6524(5) 0.0167(17) Uani 1 1 d . . . . .
O27 O 0.2411(7) 0.7155(7) 0.6986(5) 0.0111(14) Uani 1 1 d . . . . .
O35 O 0.3737(7) 1.0476(7) 0.7157(5) 0.0122(15) Uani 1 1 d . . . . .
O67 O 0.8513(8) 0.9335(7) 0.8092(6) 0.0167(18) Uani 1 1 d . . . . .
O68 O 0.8919(8) 0.0600(8) 0.5120(6) 0.0175(18) Uani 1 1 d . . . . .
O23 O 0.6223(7) 1.0393(7) 0.8580(5) 0.0114(15) Uani 1 1 d . . . . .
O33 O 0.2697(7) 0.8905(7) 0.8861(5) 0.0122(15) Uani 1 1 d . . . . .
O10 O 0.9404(7) 0.6713(7) 0.7490(5) 0.0110(14) Uani 1 1 d . . . . .
O61 O 0.8418(8) 0.4826(8) 0.2398(6) 0.0176(18) Uani 1 1 d . . . . .
O37 O 0.7984(8) 1.1562(9) 0.7616(6) 0.0198(19) Uani 1 1 d . . . . .
O1A O 0.6874(7) 0.0924(8) 0.4610(5) 0.0136(16) Uani 1 1 d . . . . .
O38 O 0.5540(9) 0.7418(8) 0.2854(6) 0.022(2) Uani 1 1 d . . . . .
O11 O 0.8707(7) 0.5696(7) 0.8833(5) 0.0121(15) Uani 1 1 d . . . . .
O40 O 0.7659(7) 0.3729(7) 0.4183(5) 0.0112(14) Uani 1 1 d . . . . .
O25 O 0.3225(8) 0.7045(7) 0.9600(5) 0.0136(16) Uani 1 1 d . . . . .
O43 O 1.2249(9) 1.1488(8) 0.4598(5) 0.0174(18) Uani 1 1 d . . . . .
O44 O 0.5541(7) 0.4851(7) 0.3480(5) 0.0115(14) Uani 1 1 d . . . . .
O45 O 0.9293(7) 0.2974(7) 0.5243(4) 0.0113(14) Uani 1 1 d . . . . .
O29 O 0.5449(8) 1.0474(7) 0.5924(5) 0.0136(16) Uani 1 1 d . . . . .
O47 O 0.8012(8) 0.7805(8) 0.9911(5) 0.0169(17) Uani 1 1 d . . . . .
O48 O 0.4796(7) 0.6184(7) 0.4783(5) 0.0141(16) Uani 1 1 d . . . . .
O49 O 0.7331(8) 0.6485(7) 0.3629(5) 0.0153(16) Uani 1 1 d . . . . .
O50 O 1.0205(8) 0.7981(8) 0.8239(5) 0.0148(16) Uani 1 1 d . . . . .
O51 O 0.5189(9) 0.8880(8) 1.0273(5) 0.0164(17) Uani 1 1 d . . . . .
O52 O 0.5720(9) 0.7052(8) 0.0929(5) 0.0177(18) Uani 1 1 d . . . . .
O53 O 0.7649(9) 1.2452(8) 0.9063(6) 0.0192(19) Uani 1 1 d . . . . .
O54 O 1.3177(10) 1.1538(9) 0.5896(7) 0.027(3) Uani 1 1 d . . . . .
O7 O 0.7408(8) 0.5491(8) 0.5198(5) 0.0147(17) Uani 1 1 d . . . . .
O56 O 1.1129(8) 0.5964(8) 0.8886(6) 0.0177(18) Uani 1 1 d . . . . .
O57 O 0.9427(9) 0.5999(9) 1.0432(5) 0.022(2) Uani 1 1 d . . . . .
O58 O 1.0468(11) 1.1520(9) 0.7499(9) 0.036(3) Uani 1 1 d . . . . .
O59 O 0.9691(8) 1.0489(8) 0.9141(5) 0.0158(17) Uani 1 1 d . . . . .
O60 O 0.6628(9) 0.2632(8) 0.5914(5) 0.0202(19) Uani 1 1 d . . . . .
O36 O 0.1907(7) 1.0772(7) 0.8279(5) 0.0137(16) Uani 1 1 d . . . . .
O18 O 1.0445(8) 0.3518(7) 0.6547(5) 0.0142(16) Uani 1 1 d . . . . .
O63 O 0.7278(8) 0.5162(8) 0.0118(5) 0.0170(17) Uani 1 1 d . . . . .
O64 O 0.7206(8) 0.9956(8) 0.9984(5) 0.0165(17) Uani 1 1 d . . . . .
O65 O 0.9815(10) 0.3168(10) 0.8575(7) 0.030(3) Uani 1 1 d . . . . .
O66 O 0.5440(9) 0.7632(9) 0.5463(6) 0.022(2) Uani 1 1 d . . . . .
O31 O 0.4307(7) 0.8770(7) 0.7782(5) 0.0105(14) Uani 1 1 d . . . . .
O13 O 0.8085(6) 0.5578(6) 0.7022(4) 0.0063(11) Uani 1 1 d . U . . .
O69 O 1.0531(9) 0.8556(10) 0.9632(6) 0.023(2) Uani 1 1 d . . . A 2
O5 O 0.5949(7) 0.3265(7) 0.7837(5) 0.0126(15) Uiso 1 1 d . . . . .
Na9 Na 0.9099(12) 0.6569(11) 0.9821(7) 0.008(2) Uiso 0.3333 1 d . . P A 1
Na11 Na 0.8362(13) 0.8643(12) 0.8958(8) 0.001(2) Uiso 0.25 1 d . . P A .
O71 O 0.6347(13) 0.5641(12) 0.0770(9) 0.008(3) Uiso 0.5 1 d . . P . .
O72 O 1.0854(13) 0.8428(12) 0.9132(9) 0.008(3) Uiso 0.5 1 d . . P B 1
O42 O 0.6458(9) 0.7407(7) -0.0706(5) 0.0156(17) Uani 1 1 d . . . . .

loop_
_atom_site_aniso_label
_atom_site_aniso_U_11
_atom_site_aniso_U_22
_atom_site_aniso_U_33
_atom_site_aniso_U_23
_atom_site_aniso_U_13
_atom_site_aniso_U_12
W3 0.00702(16) 0.00718(15) 0.00883(17) -0.00072(13) -0.00276(13) -0.00072(12)
W2 0.00718(16) 0.00871(16) 0.00695(16) -0.00071(12) -0.00318(13) -0.00036(12)
W5 0.00634(16) 0.00778(16) 0.01118(18) -0.00268(13) -0.00306(13) 0.00041(12)
W1 0.00640(15) 0.00780(15) 0.00667(16) -0.00148(12) -0.00187(12) -0.00095(12)
W9 0.00653(15) 0.00735(15) 0.00719(16) -0.00119(12) -0.00286(12) -0.00055(12)
W4 0.00696(16) 0.00837(16) 0.00745(16) -0.00267(13) -0.00274(13) -0.00013(12)
W7 0.00678(16) 0.00828(16) 0.00808(17) -0.00266(13) -0.00198(13) -0.00086(12)
W8 0.00749(16) 0.00739(16) 0.00773(17) 0.00063(12) -0.00245(13) -0.00062(12)
W10 0.00655(16) 0.00750(16) 0.01137(18) -0.00241(13) -0.00193(13) 0.00003(12)
W6 0.00748(16) 0.00915(16) 0.00637(16) -0.00146(13) -0.00127(13) -0.00082(12)
Er0B 0.00674(17) 0.00746(17) 0.00610(18) -0.00081(13) -0.00230(14) -0.00033(13)
Na3 0.012(2) 0.016(2) 0.014(2) -0.0076(19) 0.0009(18) -0.0013(18)
Na7 0.009(2) 0.012(2) 0.016(2) -0.0019(18) -0.0052(18) -0.0025(16)
Na1 0.007(2) 0.007(2) 0.004(2) 0.0021(19) -0.0016(19) -0.0038(19)
Na4 0.009(2) 0.015(2) 0.010(2) -0.0027(17) -0.0016(17) -0.0023(17)
Na6 0.012(2) 0.017(2) 0.008(2) 0.0000(18) -0.0006(17) 0.0018(18)
Na2 0.018(3) 0.022(3) 0.011(2) -0.002(2) -0.0027(19) -0.001(2)
Na5 0.018(2) 0.014(2) 0.013(2) -0.0026(18) -0.006(2) -0.0006(19)
O16 0.014(4) 0.006(3) 0.012(4) -0.001(3) -0.005(3) 0.002(3)
O30 0.007(3) 0.013(3) 0.008(3) -0.001(3) 0.003(3) -0.003(3)
O12 0.0118(17) 0.0114(17) 0.0113(17) -0.0004(10) -0.0026(10) -0.0004(9)
Na8 0.017(2) 0.018(3) 0.018(3) -0.005(2) -0.008(2) -0.001(2)
O15 0.012(3) 0.008(3) 0.011(4) 0.000(3) -0.004(3) -0.001(3)
O34 0.007(3) 0.008(3) 0.016(4) -0.005(3) -0.007(3) 0.002(2)
O28 0.0085(15) 0.0088(15) 0.0083(15) -0.0007(9) -0.0031(10) 0.0004(9)
O19 0.011(3) 0.009(3) 0.010(3) -0.005(3) -0.005(3) 0.003(3)
O6 0.007(3) 0.013(3) 0.016(4) -0.006(3) -0.008(3) 0.000(3)
O14 0.005(3) 0.014(3) 0.004(3) 0.000(3) -0.002(2) -0.004(2)
O1 0.005(3) 0.005(3) 0.017(4) -0.001(3) -0.005(3) 0.001(2)
O3 0.008(3) 0.003(3) 0.009(3) -0.001(2) -0.001(3) 0.002(2)
O21 0.006(3) 0.008(3) 0.009(3) -0.001(2) -0.003(2) -0.003(2)
O2 0.010(3) 0.007(3) 0.009(3) 0.002(2) -0.004(3) -0.001(2)
O20 0.009(3) 0.011(3) 0.004(3) -0.001(2) 0.002(2) 0.004(2)
O17 0.009(3) 0.009(3) 0.013(4) -0.005(3) -0.003(3) -0.002(3)
O32 0.008(3) 0.015(4) 0.017(4) -0.007(3) -0.005(3) -0.002(3)
O4 0.008(3) 0.009(3) 0.004(3) -0.002(2) -0.001(2) 0.001(2)
O26 0.011(4) 0.014(4) 0.010(4) -0.001(3) 0.005(3) -0.006(3)
O8 0.006(3) 0.013(4) 0.013(4) -0.004(3) 0.001(3) 0.000(3)
O9 0.008(3) 0.015(4) 0.011(4) 0.000(3) 0.000(3) -0.002(3)
O62 0.016(4) 0.016(4) 0.009(4) -0.002(3) 0.001(3) -0.006(3)
O22 0.011(3) 0.010(3) 0.007(3) -0.001(3) -0.001(3) -0.002(3)
O70 0.012(4) 0.022(4) 0.007(3) -0.003(3) -0.002(3) 0.004(3)
O24 0.0125(13) 0.0125(13) 0.0125(13) -0.00156(19) -0.0033(4) 0.00015(10)
O41 0.023(5) 0.015(4) 0.015(4) 0.004(3) -0.014(4) -0.006(3)
O39 0.007(3) 0.017(4) 0.008(3) -0.001(3) -0.002(3) -0.002(3)
O46 0.014(4) 0.013(3) 0.006(3) 0.000(3) -0.004(3) -0.008(3)
O55 0.018(4) 0.015(4) 0.018(4) -0.003(3) -0.007(4) 0.002(3)
O27 0.011(3) 0.014(4) 0.012(4) -0.004(3) -0.008(3) 0.003(3)
O35 0.007(3) 0.010(3) 0.020(4) -0.004(3) -0.003(3) 0.001(3)
O67 0.015(4) 0.010(4) 0.027(5) 0.000(3) -0.010(4) 0.000(3)
O68 0.016(4) 0.015(4) 0.023(5) 0.002(3) -0.009(4) -0.004(3)
O23 0.013(4) 0.015(4) 0.011(4) -0.008(3) -0.007(3) -0.001(3)
O33 0.009(3) 0.012(3) 0.013(4) -0.004(3) 0.003(3) -0.005(3)
O10 0.009(3) 0.012(3) 0.016(4) -0.002(3) -0.009(3) -0.004(3)
O61 0.009(4) 0.016(4) 0.028(5) -0.002(4) -0.006(3) -0.006(3)
O37 0.013(4) 0.023(5) 0.018(5) 0.002(4) 0.003(3) -0.002(3)
O1A 0.005(3) 0.020(4) 0.015(4) -0.004(3) -0.002(3) -0.001(3)
O38 0.017(4) 0.015(4) 0.036(6) -0.004(4) -0.012(4) -0.005(3)
O11 0.012(4) 0.012(3) 0.016(4) -0.008(3) -0.008(3) 0.006(3)
O40 0.009(3) 0.016(4) 0.010(3) -0.003(3) -0.003(3) 0.001(3)
O25 0.014(4) 0.016(4) 0.008(4) 0.001(3) 0.001(3) -0.001(3)
O43 0.019(4) 0.021(4) 0.014(4) -0.001(3) -0.009(4) -0.001(4)
O44 0.010(3) 0.013(4) 0.011(4) -0.004(3) -0.002(3) 0.001(3)
O45 0.013(4) 0.014(4) 0.006(3) -0.005(3) 0.001(3) -0.001(3)
O29 0.013(4) 0.013(4) 0.014(4) 0.006(3) -0.005(3) -0.004(3)
O47 0.014(4) 0.022(4) 0.015(4) -0.003(3) -0.005(3) 0.004(3)
O48 0.008(3) 0.014(4) 0.017(4) -0.004(3) 0.002(3) -0.005(3)
O49 0.018(4) 0.015(4) 0.015(4) -0.001(3) -0.008(3) 0.000(3)
O50 0.013(4) 0.017(4) 0.015(4) -0.008(3) -0.002(3) -0.002(3)
O51 0.020(4) 0.017(4) 0.013(4) -0.002(3) -0.005(3) 0.001(3)
O52 0.019(4) 0.017(4) 0.014(4) -0.003(3) 0.001(3) 0.003(3)
O53 0.021(5) 0.019(4) 0.018(5) -0.001(4) -0.006(4) 0.005(4)
O54 0.020(5) 0.017(5) 0.050(8) -0.009(5) -0.018(5) -0.003(4)
O7 0.013(4) 0.024(4) 0.011(4) -0.011(3) -0.006(3) 0.006(3)
O56 0.014(4) 0.019(4) 0.021(5) 0.002(4) -0.008(4) -0.006(3)
O57 0.022(5) 0.031(5) 0.012(4) 0.002(4) -0.006(4) 0.009(4)
O58 0.029(6) 0.012(4) 0.073(11) 0.000(5) -0.027(7) 0.005(4)
O59 0.014(4) 0.029(5) 0.007(4) -0.005(3) -0.006(3) 0.004(3)
O60 0.024(5) 0.021(5) 0.012(4) -0.004(3) 0.002(4) -0.004(4)
O36 0.010(3) 0.013(4) 0.017(4) -0.004(3) -0.001(3) 0.000(3)
O18 0.011(4) 0.012(4) 0.022(5) -0.005(3) -0.007(3) 0.000(3)
O63 0.019(4) 0.016(4) 0.015(4) -0.002(3) -0.002(3) 0.001(3)
O64 0.019(4) 0.016(4) 0.017(4) -0.004(3) -0.007(3) 0.000(3)
O65 0.019(5) 0.026(5) 0.034(7) 0.024(5) 0.001(4) -0.001(4)
O66 0.020(5) 0.026(5) 0.019(5) -0.012(4) 0.000(4) 0.004(4)
O31 0.010(3) 0.010(3) 0.011(4) -0.004(3) -0.001(3) 0.001(3)
O13 0.0063(11) 0.0063(11) 0.0063(11) -0.00077(17) -0.0017(3) 0.00008(10)
O69 0.017(4) 0.031(6) 0.020(5) -0.003(4) -0.002(4) 0.000(4)
O42 0.026(5) 0.008(3) 0.012(4) -0.001(3) -0.006(3) 0.003(3)

loop_
_atom_type_symbol
_atom_type_description
_atom_type_scat_dispersion_real
_atom_type_scat_dispersion_imag
_atom_type_scat_source
Er Er -0.2586 4.9576 'International Tables Vol C Tables 4.2.6.8 and 6.1.1.4'
Na Na 0.0362 0.0249 'International Tables Vol C Tables 4.2.6.8 and 6.1.1.4'
O O 0.0106 0.0060 'International Tables Vol C Tables 4.2.6.8 and 6.1.1.4'
W W -0.8490 6.8722 'International Tables Vol C Tables 4.2.6.8 and 6.1.1.4'

loop_
_geom_angle_atom_site_label_1
_geom_angle_atom_site_label_2
_geom_angle_atom_site_label_3
_geom_angle
_geom_angle_site_symmetry_1
_geom_angle_site_symmetry_3
_geom_angle_publ_flag
O69b NA10b Na2 104.0(3) . 1_556 ?
O69b NA10b O11 167.6(4) . . ?
O69b NA10b Na11 80.2(5) . . ?
NA9a Na2 Na3 140.2(4) 1_554 . ?
NA9a Na2 Na1 96.8(4) 1_554 . ?
NA9a O47 Na2 66.7(5) . 1_556 ?
NA10b O47 Na2 95.7(4) . 1_556 ?
NA10b O50 Na11 68.4(5) . . ?
NA10b O57 Na2 96.5(4) . 1_556 ?
NA9a O57 Na2 75.5(7) . 1_556 ?
NA10b Na11 Na7 121.1(5) . . ?
NA9a Na11 Na7 140.1(5) . . ?
NA10b Na11 O64 117.8(6) . . ?
NA10b Na11 O42 95.1(5) . 1_556 ?
O16 W3 O13 73.8(3) . . ?
O12 W3 O16 83.6(4) . . ?
O12 W3 O13 77.1(3) . . ?
O6 W3 O16 84.3(4) . . ?
O6 W3 O12 155.0(4) . . ?
O6 W3 O13 78.6(3) . . ?
O1 W3 O16 158.0(4) . . ?
O1 W3 O12 91.5(4) . . ?
O1 W3 O6 91.6(4) . . ?
O1 W3 O13 84.2(3) . . ?
O5 W3 O16 97.9(4) . . ?
O5 W3 O12 101.2(4) . . ?
O5 W3 O6 102.1(4) . . ?
O5 W3 O1 104.0(4) . . ?
O5 W3 O13 171.7(4) . . ?
Na2 NA9a O11 110.7(6) 1_556 . ?
Na2 NA9a O56 156.0(6) 1_556 . ?
Na2 NA9a O63 51.8(4) 1_556 1_556 ?
O12 W2 O15 83.7(4) . . ?
O12 W2 O10 155.5(4) . . ?
Na2 NA9a Na11 100.3(5) 1_556 . ?
O12 W2 O13 77.8(3) . . ?
O15 W2 O13 74.1(3) . . ?
O2 W2 O12 91.3(4) . . ?
O2 W2 O15 157.2(4) . . ?
O2 W2 O10 92.1(4) . . ?
O2 W2 O13 83.1(3) . . ?
O10 W2 O15 83.8(4) . . ?
O10 W2 O13 78.5(3) . . ?
O11 W2 O12 102.3(4) . . ?
O11 W2 O15 99.1(4) . . ?
O11 W2 O2 103.7(4) . . ?
O11 W2 O10 100.4(4) . . ?
O11 W2 O13 173.1(3) . . ?
O16 W5 O15 85.4(4) . . ?
O16 W5 O13 76.6(3) . . ?
O15 W5 O13 76.2(3) . . ?
O14 W5 O16 154.2(4) . . ?
O14 W5 O15 86.6(3) . . ?
O14 W5 O13 77.7(3) . . ?
O17 W5 O16 87.3(4) . . ?
O17 W5 O15 154.0(4) . . ?
O17 W5 O14 89.2(4) . . ?
O17 W5 O13 77.8(3) . . ?
O18 W5 O16 101.7(4) . . ?
O18 W5 O15 101.1(4) . . ?
O18 W5 O14 103.9(4) . . ?
O18 W5 O17 104.8(4) . . ?
O18 W5 O13 176.8(4) . . ?
O14 W1 O13 74.0(3) . . ?
O3 W1 O14 158.8(3) . . ?
O3 W1 O8 92.3(4) . . ?
O3 W1 O10 92.5(4) . . ?
O3 W1 O13 84.9(3) . . ?
O8 W1 O14 83.1(3) . . ?
O8 W1 O13 78.0(3) . . ?
O39 W1 O14 96.6(4) . . ?
O39 W1 O3 104.6(4) . . ?
O39 W1 O8 101.1(4) . . ?
O39 W1 O10 101.4(4) . . ?
O39 W1 O13 170.5(4) . . ?
O10 W1 O14 83.6(3) . . ?
O10 W1 O8 155.0(4) . . ?
O10 W1 O13 78.0(3) . . ?
O34 W9 O31 74.0(3) . . ?
O28 W9 O34 84.5(4) . . ?
O28 W9 O26 154.0(4) . . ?
O28 W9 O31 78.5(3) . . ?
O21 W9 O34 159.1(3) . . ?
O21 W9 O28 92.7(4) . . ?
O21 W9 O26 90.9(4) . . ?
O21 W9 O31 85.1(3) . . ?
O26 W9 O34 83.1(4) . . ?
O26 W9 O31 76.1(4) . . ?
O27 W9 O34 95.9(4) . . ?
O27 W9 O28 101.6(4) . . ?
O27 W9 O21 104.9(4) . . ?
O27 W9 O26 102.3(4) . . ?
O27 W9 O31 169.9(4) . . ?
O6 W4 O17 82.7(4) . . ?
O6 W4 O8 152.7(4) . . ?
O6 W4 O13 77.0(3) . . ?
O17 W4 O13 72.8(3) . . ?
O4 W4 O6 92.4(4) . . ?
O4 W4 O17 156.0(4) . . ?
O4 W4 O8 91.3(4) . . ?
O4 W4 O13 83.2(3) . . ?
O8 W4 O17 83.0(3) . . ?
O8 W4 O13 76.7(3) . . ?
O7 W4 O6 101.0(4) . . ?
O7 W4 O17 99.9(4) . . ?
O7 W4 O4 104.1(4) . . ?
O7 W4 O8 104.2(5) . . ?
O7 W4 O13 172.5(4) . . ?
O30 W7 O32 84.4(4) . . ?
O30 W7 O24 155.4(4) . . ?
O30 W7 O31 78.8(3) . . ?
O19 W7 O30 91.6(4) . . ?
O19 W7 O32 157.4(4) . . ?
O19 W7 O24 91.9(4) . . ?
O19 W7 O31 84.3(3) . . ?
O32 W7 O31 73.1(3) . . ?
O24 W7 O32 83.2(4) . . ?
O24 W7 O31 77.3(4) . . ?
O23 W7 O30 103.9(4) . . ?
O23 W7 O19 103.7(4) . . ?
O23 W7 O32 98.9(4) . . ?
O23 W7 O24 98.9(4) . . ?
O23 W7 O31 171.4(4) . . ?
O30 W8 O28 154.3(3) . . ?
O30 W8 O35 83.7(4) . . ?
O30 W8 O31 78.2(3) . . ?
O28 W8 O35 82.8(3) . . ?
O28 W8 O31 77.0(3) . . ?
O22 W8 O30 92.4(4) . . ?
O22 W8 O28 91.6(4) . . ?
O22 W8 O35 157.1(4) . . ?
O22 W8 O31 84.3(3) . . ?
O35 W8 O31 72.8(3) . . ?
O29 W8 O30 102.7(4) . . ?
O29 W8 O28 100.7(4) . . ?
O29 W8 O22 104.8(4) . . ?
O29 W8 O35 98.1(4) . . ?
O29 W8 O31 170.8(4) . . ?
O34 W10 O31 77.1(3) . . ?
O32 W10 O34 154.5(4) . . ?
O32 W10 O35 88.0(4) . . ?
O32 W10 O33 87.0(4) . . ?
O32 W10 O31 77.4(4) . . ?
O35 W10 O34 87.3(4) . . ?
O35 W10 O33 154.7(4) . . ?
O35 W10 O31 77.8(3) . . ?
O33 W10 O34 86.6(4) . . ?
O33 W10 O31 76.9(4) . . ?
O36 W10 O34 101.4(4) . . ?
O36 W10 O32 104.1(4) . . ?
O36 W10 O35 103.2(4) . . ?
O36 W10 O33 102.1(4) . . ?
O36 W10 O31 178.2(4) . . ?
O20 W6 O26 91.3(4) . . ?
O20 W6 O24 91.8(4) . . ?
O20 W6 O33 157.4(4) . . ?
O20 W6 O31 83.6(3) . . ?
O26 W6 O24 155.2(4) . . ?
O26 W6 O33 83.9(4) . . ?
O26 W6 O31 77.2(3) . . ?
O24 W6 O33 83.8(4) . . ?
O24 W6 O31 78.7(4) . . ?
O33 W6 O31 73.8(3) . . ?
O25 W6 O20 103.6(4) . . ?
O25 W6 O26 101.5(4) . . ?
O25 W6 O24 101.7(4) . . ?
O25 W6 O33 99.0(4) . . ?
O25 W6 O31 172.7(4) . . ?
O1 Er0B O19 139.6(3) . . ?
O1 Er0B O21 76.4(3) . . ?
O1 Er0B O20 73.9(3) . . ?
O1 Er0B O22 144.2(3) . . ?
O3 Er0B O19 77.1(3) . . ?
O3 Er0B O1 118.4(3) . . ?
O3 Er0B O21 141.4(3) . . ?
O3 Er0B O20 142.9(3) . . ?
O3 Er0B O22 76.1(3) . . ?
O21 Er0B O19 116.0(3) . . ?
O21 Er0B O22 74.1(3) . . ?
O2 Er0B O19 75.4(3) . . ?
O2 Er0B O1 74.3(3) . . ?
O2 Er0B O3 73.9(3) . . ?
O2 Er0B O21 142.9(3) . . ?
O2 Er0B O20 76.8(3) . . ?
O2 Er0B O22 140.3(3) . . ?
O20 Er0B O19 73.7(3) . . ?
O20 Er0B O21 73.6(3) . . ?
O20 Er0B O22 115.7(3) . . ?
O4 Er0B O19 144.1(3) . . ?
O4 Er0B O1 74.9(3) . . ?
O4 Er0B O3 75.3(3) . . ?
O4 Er0B O21 75.0(3) . . ?
O4 Er0B O2 117.7(3) . . ?
O4 Er0B O20 139.8(3) . . ?
O4 Er0B O22 78.2(3) . . ?
O22 Er0B O19 73.1(3) . . ?
Na4 Na3 Na2 167.2(2) . . ?
O9 Na3 Na4 125.6(3) . . ?
O9 Na3 Na2 44.0(2) . . ?
O41 Na3 Na4 147.6(3) . . ?
O41 Na3 Na2 40.7(3) . . ?
O41 Na3 O9 84.6(4) . . ?
O41 Na3 O61 82.7(4) . . ?
O41 Na3 O38 87.8(4) . . ?
O41 Na3 O44 167.3(4) . . ?
O61 Na3 Na4 91.6(3) . . ?
O61 Na3 Na2 79.4(3) . . ?
O61 Na3 O9 78.4(3) . . ?
O38 Na3 Na4 95.1(3) . . ?
O38 Na3 Na2 95.0(4) . . ?
O38 Na3 O9 103.2(4) . . ?
O38 Na3 O61 170.2(4) . . ?
O44 Na3 Na4 45.0(3) . . ?
O44 Na3 Na2 127.3(3) . . ?
O44 Na3 O9 83.8(3) . . ?
O44 Na3 O61 100.1(4) . . ?
O44 Na3 O38 89.7(4) . . ?
O49 Na3 Na4 43.4(3) . . ?
O49 Na3 Na2 145.5(3) . . ?
O49 Na3 O9 167.3(4) . . ?
O49 Na3 O41 105.1(4) . . ?
O49 Na3 O61 94.4(4) . . ?
O49 Na3 O38 85.7(4) . . ?
O49 Na3 O44 87.2(4) . . ?
Na6 Na7 Na11 133.8(3) . . ?
Na8 Na7 Na6 155.1(2) . . ?
Na8 Na7 Na11 39.8(2) . . ?
O70 Na7 Na6 41.2(3) . . ?
O70 Na7 Na8 139.1(3) . . ?
O70 Na7 O46 80.6(3) . . ?
O70 Na7 O67 178.5(4) . . ?
O70 Na7 Na11 170.4(4) . . ?
O46 Na7 Na6 39.7(2) . . ?
O46 Na7 Na8 125.5(3) . . ?
O46 Na7 O67 98.9(4) . . ?
O46 Na7 Na11 94.1(3) . . ?
O55 Na7 Na6 95.9(3) . . ?
O55 Na7 Na8 108.7(3) . . ?
O55 Na7 O70 90.0(4) . . ?
O55 Na7 O46 105.4(4) . . ?
O55 Na7 O67 88.8(4) . . ?
O55 Na7 O37 87.4(4) . . ?
O55 Na7 Na11 99.2(4) . . ?
O67 Na7 Na6 138.0(3) . . ?
O67 Na7 Na8 42.2(3) . . ?
O67 Na7 Na11 10.6(3) . . ?
O37 Na7 Na6 142.8(3) . . ?
O37 Na7 Na8 45.6(3) . . ?
O37 Na7 O70 102.0(4) . . ?
O37 Na7 O46 167.0(4) . . ?
O37 Na7 O67 78.9(4) . . ?
O37 Na7 Na11 81.5(4) . . ?
O58 Na7 Na6 85.2(4) . . ?
O11 NA10b Na2 83.2(3) . 1_556 ?
O11 NA9a O56 68.8(4) . . ?
O11 NA9a O63 60.8(4) . 1_556 ?
O11 NA9a Na11 81.5(5) . . ?
O11 NA10b Na11 90.0(4) . . ?
O58 Na7 Na8 72.3(5) . . ?
O58 Na7 O70 80.0(5) . . ?
O58 Na7 O46 85.9(4) . . ?
O58 Na7 O55 163.7(5) . . ?
O58 Na7 O67 101.3(5) . . ?
O58 Na7 O37 82.1(5) . . ?
O58 Na7 Na11 91.7(5) . . ?
Na2 Na1 Na1 133.1(3) . 2_665 ?
O62 Na1 Na1 44.2(3) 2_665 2_665 ?
O62 Na1 Na1 45.0(3) . 2_665 ?
O62 Na1 Na2 102.4(3) . . ?
O62 Na1 Na2 139.0(4) 2_665 . ?
O62 Na1 O62 89.2(4) . 2_665 ?
O62 Na1 O52 95.2(4) . . ?
O62 Na1 O52 171.2(5) 2_665 . ?
O62 Na1 O63 95.2(4) . . ?
O62 Na1 O63 92.4(4) 2_665 . ?
O62 Na1 O42 168.3(5) . . ?
O62 Na1 O42 87.2(4) 2_665 . ?
O52 Na1 Na1 139.7(4) . 2_665 ?
O52 Na1 Na2 47.2(3) . . ?
O52 Na1 O63 94.8(4) . . ?
O52 Na1 O42 87.0(4) . . ?
O63 Na1 Na1 95.3(4) . 2_665 ?
O63 Na1 Na2 48.0(3) . . ?
O71 Na1 Na1 107.4(6) . 2_665 ?
O71 Na1 Na2 27.7(5) . . ?
O71 Na1 O62 132.2(6) . 2_665 ?
O71 Na1 O62 75.4(6) . . ?
O71 Na1 O52 56.5(6) . . ?
O71 Na1 O63 46.1(6) . . ?
O71 Na1 O42 115.0(6) . . ?
O42 Na1 Na1 130.4(4) . 2_665 ?
O42 Na1 Na2 87.6(3) . . ?
O42 Na1 O63 96.1(4) . . ?
Na3 Na4 Na4 123.9(2) . 2_666 ?
O40 Na4 Na3 91.6(3) . . ?
O40 Na4 Na4 127.5(3) . 2_666 ?
O40 Na4 O44 94.5(3) . . ?
O40 Na4 O7 83.2(3) . . ?
O44 Na4 Na3 43.8(2) . . ?
O44 Na4 Na4 89.4(3) . 2_666 ?
O48 Na4 Na3 95.6(3) . . ?
O48 Na4 Na3 137.8(3) 2_666 . ?
O48 Na4 Na4 41.3(2) . 2_666 ?
O48 Na4 Na4 41.6(3) 2_666 2_666 ?
O48 Na4 O40 85.9(4) 2_666 . ?
O48 Na4 O40 168.6(4) . . ?
O48 Na4 O44 84.8(4) . . ?
O48 Na4 O44 94.3(4) 2_666 . ?
O48 Na4 O48 82.9(4) 2_666 . ?
O48 Na4 O49 174.4(4) 2_666 . ?
O48 Na4 O7 99.4(4) . . ?
O48 Na4 O7 95.2(4) 2_666 . ?
O49 Na4 Na3 41.4(3) . . ?
O49 Na4 Na4 132.9(4) . 2_666 ?
O49 Na4 O40 99.5(4) . . ?
O49 Na4 O44 84.0(4) . . ?
O49 Na4 O48 91.7(4) . . ?
O49 Na4 O7 86.8(4) . . ?
O7 Na4 Na3 126.3(3) . . ?
O7 Na4 Na4 99.8(3) . 2_666 ?
O7 Na4 O44 170.0(4) . . ?
Na7 Na6 Na5 107.50(19) . 2_766 ?
O70 Na6 Na7 40.7(3) . . ?
O70 Na6 Na5 134.2(3) . 2_766 ?
O70 Na6 O68 102.8(4) . 2_766 ?
O70 Na6 O1A 167.8(4) . 2_766 ?
O70 Na6 O54 94.9(4) . . ?
O46 Na6 Na7 41.1(3) . . ?
O46 Na6 Na5 80.5(3) . 2_766 ?
O46 Na6 O70 81.5(4) . . ?
O46 Na6 O68 99.3(4) . 2_766 ?
O46 Na6 O1A 86.8(4) . 2_766 ?
O46 Na6 O54 100.4(4) . . ?
O68 Na6 Na7 100.3(3) 2_766 . ?
O68 Na6 Na5 40.5(3) 2_766 2_766 ?
O1A Na6 Na7 127.2(3) 2_766 . ?
O1A Na6 Na5 39.3(2) 2_766 2_766 ?
O1A Na6 O68 75.8(4) 2_766 2_766 ?
O1A Na6 O54 90.4(4) 2_766 . ?
O43 Na6 Na7 130.2(3) . . ?
O43 Na6 Na5 102.8(3) . 2_766 ?
O43 Na6 O70 90.4(4) . . ?
O43 Na6 O46 171.0(4) . . ?
O43 Na6 O68 78.6(4) . 2_766 ?
O43 Na6 O1A 101.1(4) . 2_766 ?
O43 Na6 O54 84.1(5) . . ?
O54 Na6 Na7 104.5(4) . . ?
O54 Na6 Na5 129.7(3) . 2_766 ?
O54 Na6 O68 155.2(5) . 2_766 ?
Na3 Na2 Na10 141.2(2) . 1_554 ?
Na1 Na2 Na3 122.3(2) . . ?
Na1 Na2 Na10 96.5(2) . 1_554 ?
O9 Na2 Na3 44.9(2) . . ?
O9 Na2 Na1 85.8(3) . . ?
O9 Na2 Na10 153.1(3) . 1_554 ?
O9 Na2 O47 162.9(4) . 1_554 ?
O9 Na2 O57 117.5(4) . 1_554 ?
O9 Na2 Na9 144.6(5) . 1_554 ?
O41 Na2 Na3 41.2(3) . . ?
O41 Na2 Na1 148.4(4) . . ?
O41 Na2 Na10 104.4(3) . 1_554 ?
O41 Na2 O9 86.0(4) . . ?
O41 Na2 O47 100.1(4) . 1_554 ?
O41 Na2 O52 102.3(4) . . ?
O41 Na2 O57 86.5(4) . 1_554 ?
O41 Na2 O63 161.9(5) . . ?
O41 Na2 Na9 107.4(5) . 1_554 ?
O47 Na2 Na3 138.1(3) 1_554 . ?
O47 Na2 Na1 80.7(3) 1_554 . ?
O47 Na2 Na10 40.5(3) 1_554 1_554 ?
O47 Na2 Na9 48.6(4) 1_554 1_554 ?
O52 Na2 Na3 91.1(3) . . ?
O52 Na2 Na1 46.3(3) . . ?
O52 Na2 Na10 119.0(3) . 1_554 ?
O52 Na2 O9 81.6(4) . . ?
O52 Na2 O47 81.5(4) . 1_554 ?
O52 Na2 O57 159.7(4) . 1_554 ?
O52 Na2 O63 92.8(4) . . ?
O52 Na2 Na9 124.9(5) . 1_554 ?
O57 Na2 Na3 107.1(3) 1_554 . ?
O57 Na2 Na1 124.1(3) 1_554 . ?
O57 Na2 Na10 40.7(3) 1_554 1_554 ?
O57 Na2 O47 79.0(4) 1_554 1_554 ?
O57 Na2 Na9 35.1(4) 1_554 1_554 ?
O63 Na2 Na3 129.8(3) . . ?
O63 Na2 Na1 46.8(3) . . ?
O63 Na2 Na10 76.2(3) . 1_554 ?
O63 Na2 O9 86.4(4) . . ?
O63 Na2 O47 91.9(4) . 1_554 ?
O63 Na2 O57 82.5(4) . 1_554 ?
O63 Na2 Na9 70.8(4) . 1_554 ?
O71 Na2 Na3 100.0(6) . . ?
O71 Na2 Na1 28.8(6) . . ?
O71 Na2 Na10 116.7(6) . 1_554 ?
O71 Na2 O9 58.3(6) . . ?
O71 Na2 O41 138.8(7) . . ?
O71 Na2 O47 109.3(6) . 1_554 ?
O71 Na2 O52 56.3(6) . . ?
O71 Na2 O57 126.4(7) . 1_554 ?
O71 Na2 O63 45.4(6) . . ?
O71 Na2 Na9 113.6(7) . 1_554 ?
O39 Na5 Na6 70.9(2) 2_766 2_766 ?
O68 Na5 Na6 42.5(3) . 2_766 ?
O68 Na5 O39 73.1(4) . 2_766 ?
O68 Na5 O40 153.3(4) . . ?
O68 Na5 O60 112.6(4) . . ?
O1A Na5 Na6 40.5(2) . 2_766 ?
O1A Na5 O39 97.3(3) . 2_766 ?
O1A Na5 O68 78.8(4) . . ?
O1A Na5 O40 102.1(4) . . ?
O1A Na5 O60 97.7(4) . . ?
O40 Na5 Na6 124.9(3) . 2_766 ?
O40 Na5 O39 80.3(3) . 2_766 ?
O40 Na5 O60 93.9(4) . . ?
O45 Na5 Na6 124.0(3) . 2_766 ?
O45 Na5 O39 77.8(3) . 2_766 ?
O45 Na5 O68 84.7(4) . . ?
O45 Na5 O1A 163.5(4) . . ?
O45 Na5 O40 92.7(4) . . ?
O45 Na5 O60 88.5(4) . . ?
O60 Na5 Na6 123.2(3) . 2_766 ?
O60 Na5 O39 164.8(4) . 2_766 ?
W5 O16 W3 115.8(4) . . ?
W8 O30 W7 113.6(4) . . ?
W2 O12 W3 113.5(4) . . ?
O67 Na8 Na7 43.2(3) . . ?
O67 Na8 O23 81.3(4) . . ?
O67 Na8 O37 77.0(4) . . ?
O67 Na8 O53 157.7(5) . . ?
O67 Na8 O59 90.5(4) . . ?
O67 Na8 O64 109.6(4) . . ?
O67 Na8 Na11 42.1(4) . . ?
O23 Na8 Na7 91.9(3) . . ?
O23 Na8 O37 70.2(4) . . ?
O23 Na8 Na11 91.1(4) . . ?
O37 Na8 Na7 42.5(3) . . ?
O37 Na8 Na11 118.7(5) . . ?
O53 Na8 Na7 115.2(3) . . ?
O53 Na8 O23 96.4(4) . . ?
O53 Na8 O37 81.3(4) . . ?
O53 Na8 O59 96.4(4) . . ?
O53 Na8 O64 92.4(4) . . ?
O53 Na8 Na11 160.0(5) . . ?
O59 Na8 Na7 91.5(3) . . ?
O59 Na8 O23 163.9(4) . . ?
O59 Na8 O37 121.6(4) . . ?
O59 Na8 O64 82.1(4) . . ?
O59 Na8 Na11 73.7(5) . . ?
O64 Na8 Na7 152.3(3) . . ?
O64 Na8 O23 87.6(4) . . ?
O64 Na8 O37 155.9(4) . . ?
O64 Na8 Na11 69.3(4) . . ?
Na11 Na8 Na7 83.0(4) . . ?
W5 O15 W2 115.0(4) . . ?
W10 O34 W9 114.2(4) . . ?
W9 O28 W8 114.0(4) . . ?
W7 O19 Er0B 131.7(4) . . ?
W4 O6 W3 114.4(4) . . ?
W5 O14 W1 115.3(4) . . ?
W3 O1 Er0B 129.9(4) . . ?
W1 O3 Er0B 129.4(4) . . ?
W9 O21 Er0B 130.7(4) . . ?
W2 O2 Er0B 131.4(4) . . ?
W6 O20 Er0B 132.7(4) . . ?
W5 O17 W4 117.1(4) . . ?
W10 O32 W7 116.3(4) . . ?
W4 O4 Er0B 131.6(4) . . ?
W6 O26 W9 114.7(4) . . ?
W1 O8 W4 114.3(5) . . ?
Na2 O9 Na3 91.2(4) . . ?
Na1 O62 Na1 90.8(4) . 2_665 ?
W8 O22 Er0B 131.7(4) . . ?
Na7 O70 Na6 98.1(4) . . ?
W6 O24 W7 112.6(5) . . ?
Na2 O41 Na3 98.1(4) . . ?
W1 O39 Na5 130.7(5) . 2_766 ?
Na6 O46 Na7 99.1(4) . . ?
W10 O35 W8 115.9(5) . . ?
Na8 O67 Na7 94.6(4) . . ?
Na11 O67 Na7 155.5(7) . . ?
Na11 O67 Na8 78.0(6) . . ?
Na5 O68 Na6 97.0(4) . 2_766 ?
W7 O23 Na8 145.6(5) . . ?
W10 O33 W6 114.7(4) . . ?
W2 O10 W1 113.0(4) . . ?
Na7 O37 Na8 91.9(4) . . ?
Na5 O1A Na6 100.2(4) . 2_766 ?
W2 O11 Na10 134.2(5) . . ?
W2 O11 Na9 154.0(6) . . ?
Na4 O40 Na5 131.0(4) . . ?
Na3 O44 Na4 91.2(4) . . ?
Na11 O47 Na10 78.7(6) . . ?
Na11 O47 Na2 162.5(7) . 1_556 ?
Na11 O47 Na9 105.5(7) . . ?
Na4 O48 Na4 97.1(4) 2_666 . ?
Na3 O49 Na4 95.2(4) . . ?
Na1 O52 Na2 86.5(4) . . ?
W4 O7 Na4 155.7(6) . . ?
Na1 O63 Na2 85.3(4) . . ?
Na1 O63 Na9 112.0(5) . 1_554 ?
Na2 O63 Na9 57.4(4) . 1_554 ?
O71 O63 Na1 51.5(6) . . ?
O71 O63 Na2 48.3(6) . . ?
O71 O63 Na9 103.5(8) . 1_554 ?
Na8 O64 Na11 59.2(4) . . ?
W9 O31 W7 171.9(4) . . ?
W9 O31 W8 89.3(3) . . ?
W9 O31 W6 91.0(3) . . ?
W7 O31 W8 88.3(3) . . ?
W10 O31 W9 94.6(3) . . ?
W10 O31 W7 93.2(3) . . ?
W10 O31 W8 93.5(3) . . ?
W10 O31 W6 94.6(3) . . ?
W6 O31 W7 90.3(3) . . ?
W6 O31 W8 171.8(4) . . ?
W3 O13 W2 90.8(3) . . ?
W3 O13 W1 173.2(4) . . ?
W3 O13 W4 89.1(3) . . ?
W2 O13 W1 89.4(3) . . ?
W2 O13 W4 173.0(4) . . ?
W5 O13 W3 93.8(3) . . ?
W5 O13 W2 94.7(3) . . ?
W5 O13 W1 93.0(3) . . ?
W5 O13 W4 92.3(3) . . ?
W1 O13 W4 89.8(3) . . ?
Na8 Na11 Na7 57.2(3) . . ?
Na8 Na11 Na10 146.4(7) . . ?
Na8 Na11 O64 51.5(4) . . ?
Na8 Na11 Na9 150.8(7) . . ?
Na8 Na11 O42 114.3(6) . 1_556 ?
O67 Na11 Na7 14.0(4) . . ?
O67 Na11 Na10 127.8(8) . . ?
O67 Na11 Na8 59.9(5) . . ?
O67 Na11 O47 172.9(10) . . ?
O67 Na11 O50 76.1(7) . . ?
O67 Na11 O64 109.5(7) . . ?
O67 Na11 Na9 144.0(8) . . ?
O67 Na11 O42 107.6(8) . 1_556 ?
O47 NA10b Na2 43.8(3) . 1_556 ?
O47 NA9a Na2 64.7(5) . 1_556 ?
O47 NA9a O11 102.8(7) . . ?
O47 Na11 Na7 173.2(7) . . ?
O47 Na11 Na10 55.6(5) . . ?
O47 Na11 Na8 121.5(7) . . ?
O47 Na11 O50 107.7(7) . . ?
O47 Na11 O64 70.6(6) . . ?
O47 Na11 Na9 37.7(5) . . ?
O47 Na11 O42 65.3(6) . 1_556 ?
O50 Na11 Na7 69.3(4) . . ?
O50 Na11 Na10 52.1(4) . . ?
O50 Na11 Na8 117.3(6) . . ?
O47 NA10b O11 93.4(4) . . ?
O47 NA10b O50 105.2(4) . . ?
O47 NA10b O56 167.0(5) . . ?
O47 NA9a O56 139.2(7) . . ?
O47 NA10b O57 84.2(4) . . ?
O47 NA9a O63 89.3(6) . 1_556 ?
O47 NA10b O69 85.3(4) . . ?
O47 NA9a Na11 36.9(5) . . ?
O47 NA10b Na11 45.7(4) . . ?
O50 NA10b Na2 146.1(3) . 1_556 ?
O50 NA10b O11 86.3(4) . . ?
O50 NA10b O69 82.2(4) . . ?
O50 NA10b Na11 59.5(4) . . ?
O50 Na11 O64 148.7(7) . . ?
O50 Na11 Na9 70.8(5) . . ?
O50 Na11 O42 120.5(6) . 1_556 ?
O56 NA10b Na2 125.6(3) . 1_556 ?
O64 Na11 Na7 108.6(5) . . ?
O64 Na11 Na9 106.0(6) . . ?
O42 Na11 Na7 121.6(5) 1_556 . ?
O56 NA10b O11 76.3(3) . . ?
O56 NA10b O50 82.4(4) . . ?
O56 NA10b O69 106.5(4) . . ?
O56 NA9a Na11 103.3(5) . . ?
O42 Na11 O64 87.9(5) 1_556 . ?
O42 Na11 Na9 78.5(5) 1_556 . ?
Na2 O71 Na1 123.6(10) . . ?
O63 O71 Na1 82.4(8) . . ?
O63 O71 Na2 86.3(8) . . ?
Na1 O42 Na11 138.6(6) . 1_554 ?
O56 NA10b Na11 140.4(5) . . ?
O57 NA9a Na2 69.4(7) . 1_556 ?
O57 NA10b Na2 42.8(3) . 1_556 ?
O57 NA10b O11 93.3(4) . . ?
O57 NA9a O11 124.9(9) . . ?
O57 NA9a O47 122.6(10) . . ?
O57 NA10b O50 170.7(5) . . ?
O57 NA10b O56 88.5(4) . . ?
O57 NA9a O56 90.9(8) . . ?
O57 NA9a O63 88.4(8) . 1_556 ?
O57 NA10b O69 98.8(5) . . ?
O57 NA10b Na11 129.9(5) . . ?
O57 NA9a Na11 153.3(9) . . ?
O63 NA9a O56 116.6(5) 1_556 . ?
O63 NA9a Na11 104.7(5) 1_556 . ?
Na11 NA10b Na2 88.3(4) . 1_556 ?

loop_
_geom_bond_atom_site_label_1
_geom_bond_atom_site_label_2
_geom_bond_distance
_geom_bond_site_symmetry_2
_geom_bond_publ_flag
NA9a Na2 2.567(16) 1_556 ?
NA10b Na2 3.632(9) 1_556 ?
W3 O16 2.011(9) . ?
W3 O12 1.977(9) . ?
W3 O6 1.949(9) . ?
W3 O1 1.798(8) . ?
NA10b O11 2.689(11) . ?
NA10b O47 2.369(12) . ?
NA10b O50 2.391(12) . ?
NA10b O56 2.387(13) . ?
NA10b O57 2.386(12) . ?
NA9a O63 2.876(18) 1_556 ?
W3 O13 2.297(8) . ?
NA10b O69 2.435(14) . ?
W3 O5 1.709(9) . ?
NA9a Na11 3.30(2) . ?
NA10b Na11 2.816(17) . ?
W2 O12 1.936(9) . ?
W2 O15 2.018(9) . ?
W2 O2 1.795(8) . ?
W2 O10 1.939(9) . ?
W2 O11 1.726(9) . ?
W2 O13 2.298(8) . ?
W5 O16 1.914(9) . ?
W5 O15 1.954(9) . ?
W5 O14 1.893(8) . ?
W5 O17 1.886(9) . ?
W5 O18 1.739(9) . ?
W5 O13 2.256(8) . ?
W1 O14 2.026(9) . ?
W1 O3 1.791(8) . ?
W1 O8 1.965(9) . ?
W1 O39 1.744(9) . ?
W1 O10 1.949(9) . ?
W1 O13 2.310(8) . ?
W9 O34 2.034(8) . ?
W9 O28 1.943(8) . ?
W9 O21 1.793(8) . ?
W9 O26 1.973(9) . ?
W9 O27 1.735(9) . ?
W9 O31 2.295(9) . ?
W4 O6 1.943(9) . ?
W4 O17 2.022(9) . ?
W4 O4 1.785(8) . ?
W4 O8 1.966(9) . ?
W4 O7 1.708(9) . ?
W4 O13 2.367(8) . ?
W7 O30 1.945(9) . ?
W7 O19 1.787(8) . ?
W7 O32 2.016(9) . ?
W7 O24 1.987(9) . ?
W7 O23 1.736(8) . ?
W7 O31 2.318(9) . ?
W8 O30 1.937(9) . ?
W8 O28 1.951(8) . ?
W8 O22 1.787(9) . ?
W8 O35 2.039(9) . ?
W8 O29 1.740(9) . ?
W8 O31 2.348(9) . ?
W10 O34 1.936(8) . ?
W10 O32 1.883(9) . ?
W10 O35 1.903(10) . ?
W10 O33 1.931(10) . ?
W10 O36 1.744(9) . ?
W10 O31 2.239(8) . ?
W6 O20 1.789(8) . ?
W6 O26 1.915(10) . ?
W6 O24 1.946(9) . ?
W6 O33 2.028(9) . ?
W6 O25 1.727(9) . ?
W6 O31 2.296(9) . ?
Er0B O19 2.377(8) . ?
Er0B O1 2.357(8) . ?
Er0B O3 2.356(8) . ?
Er0B O21 2.371(8) . ?
Er0B O2 2.351(8) . ?
Er0B O20 2.358(8) . ?
Er0B O4 2.337(8) . ?
Er0B O22 2.372(9) . ?
Na3 Na4 3.479(8) . ?
Na3 Na2 3.555(8) . ?
Na3 O9 2.508(11) . ?
Na3 O41 2.365(12) . ?
Na3 O61 2.473(12) . ?
Na3 O38 2.462(12) . ?
Na3 O44 2.408(11) . ?
Na3 O49 2.310(11) . ?
Na7 Na6 3.648(8) . ?
Na7 Na8 3.545(8) . ?
Na7 O70 2.404(11) . ?
Na7 O46 2.431(11) . ?
Na7 O55 2.345(11) . ?
Na7 O67 2.433(12) . ?
Na7 O37 2.394(12) . ?
Na7 O58 2.339(15) . ?
Na7 Na11 4.187(17) . ?
Na1 Na1 3.290(12) 2_665 ?
Na1 Na2 3.211(9) . ?
Na1 O62 2.326(11) 2_665 ?
Na1 O62 2.294(11) . ?
Na1 O52 2.326(12) . ?
Na1 O63 2.348(12) . ?
Na1 O71 1.854(18) . ?
Na1 O42 2.328(11) . ?
Na4 Na4 3.601(10) 2_666 ?
Na4 O40 2.425(10) . ?
Na4 O44 2.463(10) . ?
Na4 O48 2.410(11) . ?
Na4 O48 2.393(11) 2_666 ?
Na4 O49 2.400(11) . ?
Na4 O7 2.459(10) . ?
Na6 Na5 3.712(8) 2_766 ?
Na6 O70 2.428(11) . ?
Na6 O46 2.361(10) . ?
Na6 O68 2.528(12) 2_766 ?
Na6 O1A 2.450(11) 2_766 ?
Na6 O43 2.277(12) . ?
Na6 O54 2.488(12) . ?
Na2 Na10 3.632(9) 1_554 ?
Na2 O9 2.469(11) . ?
Na2 O41 2.341(11) . ?
Na2 O47 2.528(12) 1_554 ?
Na2 O52 2.359(12) . ?
Na2 O57 2.482(12) 1_554 ?
Na2 O63 2.393(12) . ?
Na2 Na9 2.567(16) 1_554 ?
Na2 O71 1.790(17) . ?
Na5 Na6 3.712(8) 2_766 ?
Na5 O39 2.706(10) 2_766 ?
Na5 O68 2.427(12) . ?
Na5 O1A 2.389(11) . ?
Na5 O40 2.431(11) . ?
Na5 O45 2.317(11) . ?
Na5 O60 2.440(12) . ?
Na8 O67 2.390(12) . ?
Na8 O23 2.468(10) . ?
Na8 O37 2.535(13) . ?
Na8 O53 2.431(12) . ?
Na8 O59 2.438(11) . ?
Na8 O64 2.461(12) . ?
Na8 Na11 2.702(17) . ?
O62 Na1 2.326(11) 2_665 ?
O39 Na5 2.706(10) 2_766 ?
O67 Na11 1.850(19) . ?
O68 Na6 2.527(12) 2_766 ?
O1A Na6 2.450(11) 2_766 ?
O11 Na9 2.605(17) . ?
O47 Na2 2.528(12) 1_556 ?
O47 Na9 2.096(17) . ?
O47 Na11 2.056(19) . ?
O48 Na4 2.393(11) 2_666 ?
O50 Na11 2.609(18) . ?
O56 Na9 2.936(18) . ?
O57 Na2 2.482(12) 1_556 ?
O57 Na9 1.524(18) . ?
O63 Na9 2.876(18) 1_554 ?
O63 O71 1.707(19) . ?
O64 Na11 2.942(19) . ?
Na11 O42 2.821(19) 1_556 ?
O42 Na11 2.821(19) 1_554 ?

loop_
_geom_torsion_atom_site_label_1
_geom_torsion_atom_site_label_2
_geom_torsion_atom_site_label_3
_geom_torsion_atom_site_label_4
_geom_torsion
_geom_torsion_site_symmetry_1
_geom_torsion_site_symmetry_2
_geom_torsion_site_symmetry_3
_geom_torsion_site_symmetry_4
_geom_torsion_publ_flag
O12 W2 O11 NA9a -137.3(13) . . . . ?
O12 W2 O11 NA10b -165.2(6) . . . . ?
O15 W2 O11 NA10b 109.3(6) . . . . ?
Na3 Na2 O71 Na1 143.9(9) . . . . ?
O15 W2 O11 NA9a 137.2(13) . . . . ?
O2 W2 O11 NA9a -42.9(14) . . . . ?
Na3 Na2 O71 O63 -137.7(6) . . . . ?
O2 W2 O11 NA10b -70.8(7) . . . . ?
O10 W2 O11 NA9a 51.9(14) . . . . ?
Na7 O67 Na11 Na8 74.5(17) . . . . ?
Na7 O67 Na11 O50 -59.1(17) . . . . ?
Na7 O67 Na11 O64 88.7(18) . . . . ?
Na7 O67 Na11 O42 -177.1(13) . . . 1_556 ?
O10 W2 O11 NA10b 24.0(7) . . . . ?
Na1 Na1 O71 Na2 160.8(9) 2_665 . . . ?
Na1 Na1 O71 O63 80.4(7) 2_665 . . . ?
Na1 Na2 O71 O63 78.4(11) . . . . ?
Na1 O63 O71 Na2 -124.6(9) . . . . ?
Na2 Na1 O71 O63 -80.4(11) . . . . ?
Na2 O63 O71 Na1 124.6(9) . . . . ?
O16 W3 O1 Er0B 1.4(14) . . . . ?
O16 W5 O14 W1 -5.8(10) . . . . ?
O16 W5 O17 W4 78.0(5) . . . . ?
O30 W7 O19 Er0B -78.4(6) . . . . ?
O30 W7 O23 Na8 -86.8(9) . . . . ?
O30 W8 O22 Er0B 77.2(6) . . . . ?
O12 W3 O1 Er0B 77.7(6) . . . . ?
O12 W2 O2 Er0B -78.1(6) . . . . ?
Na8 O67 Na11 Na7 -74.5(17) . . . . ?
Na8 O67 Na11 O50 -133.5(5) . . . . ?
Na8 O67 Na11 O64 14.3(6) . . . . ?
Na8 O67 Na11 O42 108.4(6) . . . 1_556 ?
O15 W2 O2 Er0B -1.4(13) . . . . ?
O15 W5 O14 W1 -77.9(4) . . . . ?
O15 W5 O17 W4 4.1(11) . . . . ?
O34 W9 O21 Er0B -5.2(14) . . . . ?
O34 W10 O32 W7 3.1(13) . . . . ?
O28 W9 O21 Er0B 76.5(6) . . . . ?
O28 W8 O22 Er0B -77.4(6) . . . . ?
O19 W7 O23 Na8 8.3(10) . . . . ?
O6 W3 O1 Er0B -77.4(6) . . . . ?
O6 W4 O4 Er0B 75.8(6) . . . . ?
O6 W4 O7 Na4 35.4(14) . . . . ?
O14 W5 O17 W4 -76.5(5) . . . . ?
O14 W1 O3 Er0B -0.1(13) . . . . ?
O14 W1 O39 Na5 34.8(6) . . . 2_766 ?
O3 W1 O39 Na5 -144.7(5) . . . 2_766 ?
O17 W5 O14 W1 76.4(4) . . . . ?
O17 W4 O4 Er0B -1.5(13) . . . . ?
O17 W4 O7 Na4 119.7(13) . . . . ?
O32 W7 O19 Er0B 0.6(14) . . . . ?
O32 W7 O23 Na8 -173.2(9) . . . . ?
O4 W4 O7 Na4 -60.0(14) . . . . ?
O26 W9 O21 Er0B -77.8(6) . . . . ?
O26 W6 O20 Er0B 77.1(6) . . . . ?
O8 W1 O3 Er0B 76.6(6) . . . . ?
O8 W1 O39 Na5 -49.4(6) . . . 2_766 ?
O8 W4 O4 Er0B -77.1(6) . . . . ?
O8 W4 O7 Na4 -155.1(13) . . . . ?
O9 Na2 O71 Na1 161.3(13) . . . . ?
O9 Na2 O71 O63 -120.3(8) . . . . ?
O62 Na1 O71 Na2 -167.2(11) . . . . ?
O62 Na1 O71 Na2 117.7(10) 2_665 . . . ?
O62 Na1 O71 O63 37.2(11) 2_665 . . . ?
O62 Na1 O71 O63 112.4(7) . . . . ?
O24 W7 O19 Er0B 77.2(6) . . . . ?
O24 W7 O23 Na8 102.4(9) . . . . ?
O24 W6 O20 Er0B -78.2(6) . . . . ?
O41 Na2 O71 Na1 127.4(10) . . . . ?
O41 Na2 O71 O63 -154.2(7) . . . . ?
O39 W1 O3 Er0B 178.7(5) . . . . ?
O27 W9 O21 Er0B 179.2(5) . . . . ?
O35 W8 O22 Er0B -2.3(13) . . . . ?
O35 W10 O32 W7 -76.4(5) . . . . ?
O23 W7 O19 Er0B 176.8(6) . . . . ?
O33 W10 O32 W7 78.8(5) . . . . ?
O33 W6 O20 Er0B -0.1(14) . . . . ?
O10 W2 O2 Er0B 77.6(6) . . . . ?
O10 W1 O3 Er0B -78.8(5) . . . . ?
O10 W1 O39 Na5 119.6(6) . . . 2_766 ?
O11 W2 O2 Er0B 178.9(5) . . . . ?
O25 W6 O20 Er0B 179.3(6) . . . . ?
O29 W8 O22 Er0B -179.0(5) . . . . ?
O47 Na2 O71 Na1 -5.7(12) 1_554 . . . ?
O47 Na2 O71 O63 72.7(8) 1_554 . . . ?
O52 Na1 O71 Na2 -60.6(9) . . . . ?
O52 Na1 O71 O63 -141.0(9) . . . . ?
O52 Na2 O71 Na1 59.3(9) . . . . ?
O52 Na2 O71 O63 137.7(9) . . . . ?
O7 W4 O4 Er0B 177.8(6) . . . . ?
O57 Na2 O71 Na1 -96.0(11) 1_554 . . . ?
O57 Na2 O71 O63 -17.6(11) 1_554 . . . ?
O36 W10 O32 W7 -179.5(5) . . . . ?
O18 W5 O14 W1 -178.5(5) . . . . ?
O18 W5 O17 W4 179.3(5) . . . . ?
O63 Na1 O71 Na2 80.4(11) . . . . ?
O63 Na2 O71 Na1 -78.4(11) . . . . ?
O31 W9 O21 Er0B -1.7(5) . . . . ?
O31 W7 O19 Er0B 0.1(6) . . . . ?
O31 W8 O22 Er0B -0.7(5) . . . . ?
O31 W10 O32 W7 1.6(5) . . . . ?
O31 W6 O20 Er0B 0.2(6) . . . . ?
O13 W3 O1 Er0B 0.9(5) . . . . ?
O13 W2 O2 Er0B -0.6(5) . . . . ?
O13 W5 O14 W1 -1.3(4) . . . . ?
O13 W5 O17 W4 1.1(4) . . . . ?
O13 W1 O3 Er0B -1.1(5) . . . . ?
Na7 O67 Na11 NA10b -66(2) . . . . ?
Na7 O67 Na11 NA9a -82(2) . . . . ?
Na8 O67 Na11 NA10b -140.2(9) . . . . ?
Na8 O67 Na11 NA9a -156.9(14) . . . . ?
O13 W4 O4 Er0B -0.7(5) . . . . ?
NA10b Na2 O71 Na1 -49.1(12) 1_554 . . . ?
NA9a Na2 O71 Na1 -57.9(12) 1_554 . . . ?
NA9a Na2 O71 O63 20.5(9) 1_554 . . . ?
NA10b Na2 O71 O63 29.3(9) 1_554 . . . ?
NA9a O63 O71 Na1 107.5(6) 1_554 . . . ?
Na2 O57 NA9a O11 -101.5(9) 1_556 . . . ?
NA9a O63 O71 Na2 -17.1(8) 1_554 . . . ?
Na2 O57 NA9a O47 38.7(9) 1_556 . . . ?
Na2 O57 NA9a O56 -166.0(5) 1_556 . . . ?
Na2 O57 NA9a O63 -49.4(4) 1_556 . . 1_556 ?
Na2 O57 NA9a Na11 71(2) 1_556 . . . ?
O5 W3 O1 Er0B 179.7(6) . . . . ?
O42 Na1 O71 Na2 7.1(13) . . . . ?
O42 Na1 O71 O63 -73.3(8) . . . . ?
